data_2103678
loop_
_publ_author_name
'Yasui, Masanori'
'Ishikawa, Yoshimitsu'
'Akiyama, Naoya'
'Ishida, Takayuki'
'Nogami, Takashi'
'Iwasaki, Fujiko'

_publ_section_title
;
 Dipyrimidine--copper(II) dinitrate complexes showing magnetic
 interactions
;
_journal_issue 3
_journal_name_full 'Acta Crystallographica Section B'
_journal_page_first 288
_journal_page_last 295
_journal_paper_doi 10.1107/S0108768101002737
_journal_volume 57
_journal_year 2001
_chemical_formula_moiety Cu(II)(NO3)2(C4H4N2)2
_chemical_formula_sum 'C8 H8 Cu N6 O6'
_chemical_formula_weight 347.74
_chemical_name_systematic
;
catena-dinitrato-[m-pyrimidine-N1:N3]-(pyrimidine-N1)-copper(II)
;
_space_group_IT_number 29
_symmetry_cell_setting orthorhombic
_symmetry_space_group_name_Hall 'P 2c -2ac'
_symmetry_space_group_name_H-M 'P c a 21'
_cell_angle_alpha 90.00
_cell_angle_beta 90.00
_cell_angle_gamma 90.00
_cell_formula_units_Z 4
_cell_length_a 10.000(2)
_cell_length_b 8.4519(2)
_cell_length_c 14.187(2)
_cell_measurement_reflns_used 25
_cell_measurement_temperature 100
_cell_measurement_theta_max 15.6
_cell_measurement_theta_min 14.0
_cell_volume 1199.1(3)
_computing_cell_refinement 'AFC Control Software Ver.5.3.1 (Rigaku, 1994)'
_computing_data_collection 'AFC Control Software Ver.5.3.1 (Rigaku, 1994)'
_computing_data_reduction 'TEXSAN, (Molecular Science Corporation, 1992)'
_computing_molecular_graphics 'ORTEPII (Johnson, 1972)'
_computing_publication_material 'SHELXL-97 (Sheldrick, 1997)'
_computing_structure_refinement 'MOLLY5 (Hansen & Coppens, 1978)'
_computing_structure_solution 'SIR88 (Burla. et al. 1989)'
_diffrn_ambient_temperature 100
_diffrn_measurement_device_type 'Rigaku AFC7R'
_diffrn_measurement_method \w-2\q
_diffrn_radiation_monochromator graphite
_diffrn_radiation_source 'Rigaku rotating anode'
_diffrn_radiation_type MoK\a
_diffrn_radiation_wavelength .71073
_diffrn_reflns_av_R_equivalents .0685
_diffrn_reflns_av_sigmaI/netI .0156
_diffrn_reflns_limit_h_max 24
_diffrn_reflns_limit_h_min -24
_diffrn_reflns_limit_k_max 0
_diffrn_reflns_limit_k_min -20
_diffrn_reflns_limit_l_max 34
_diffrn_reflns_limit_l_min 0
_diffrn_reflns_number 15315
_diffrn_reflns_reduction_process 'Lp corrections applied'
_diffrn_reflns_theta_full 60.0
_diffrn_reflns_theta_max 60.0
_diffrn_reflns_theta_min 2.0
_diffrn_standards_decay_% .997
_diffrn_standards_interval_count 100
_diffrn_standards_number 3
_exptl_absorpt_coefficient_mu 1.865
_exptl_absorpt_correction_T_max .801
_exptl_absorpt_correction_T_min .749
_exptl_absorpt_correction_type 'analytical (De Meulenaer, et al., 1965)'
_exptl_crystal_colour blue
_exptl_crystal_density_diffrn 1.926
_exptl_crystal_density_meas ?
_exptl_crystal_density_method .
_exptl_crystal_description prism
_exptl_crystal_F_000 700
_exptl_crystal_size_max .15
_exptl_crystal_size_mid .14
_exptl_crystal_size_min .10
_refine_diff_density_max 1.34
_refine_diff_density_min -1.44
_refine_ls_abs_structure_details 'Flack H D (1983), Acta Cryst. A39, 876-881'
_refine_ls_abs_structure_Flack .035(9)
_refine_ls_extinction_coef none
_refine_ls_extinction_method none
_refine_ls_goodness_of_fit_ref 1.236
_refine_ls_hydrogen_treatment 'not refined'
_refine_ls_matrix_type full
_refine_ls_number_parameters 535
_refine_ls_number_reflns 5759
_refine_ls_number_restraints 0
_refine_ls_restrained_S_all 1.236
_refine_ls_R_factor_all .0835
_refine_ls_R_factor_gt .0384
_refine_ls_shift/su_max .001
_refine_ls_shift/su_mean .000
_refine_ls_structure_factor_coef F
_refine_ls_weighting_details w=1/[\s^2^(Fo^2^)]
_refine_ls_weighting_scheme calc
_refine_ls_wR_factor_ref .0339
_reflns_number_gt 5759
_reflns_number_total 7876
_reflns_threshold_expression >3sigma(F)
_cod_data_source_file oa0034.cif
_cod_data_source_block 1b
_cod_depositor_comments
;
The following automatic conversions were performed:

'_refine_ls_weighting_scheme' value 'calc w=1/[\s^2^(Fo^2^)]' was
changed to 'calc'. New tag '_refine_ls_weighting_details' was
created. The value of the new tag was set to 'w=1/[\s^2^(Fo^2^)]'.

Automatic conversion script
Id: cif_fix_values 3143 2015-03-26 13:38:13Z robertas 
;
_cod_original_cell_volume 1199.1(4)
_cod_original_sg_symbol_H-M 'P ca21'
_cod_database_code 2103678
_cod_database_fobs_code 2103678

loop_
_symmetry_equiv_pos_as_xyz
'x, y, z'
'-x, -y, z+1/2'
'-x+1/2, y, z+1/2'
'x+1/2, -y, z'

loop_
_atom_site_label
_atom_site_fract_x
_atom_site_fract_y
_atom_site_fract_z
_atom_site_U_iso_or_equiv
_atom_site_adp_type
_atom_site_calc_flag
_atom_site_occupancy
_atom_site_type_symbol
Cu1 .62021(2) .30507(2) .50000 .00978(5) Uani d 1 CU
O1 .6677(2) .1927(3) .61950(14) .0147(5) Uani d 1 O
O2 .8333(3) .1030(3) .70201(17) .0183(7) Uani d 1 O
O3 .8695(2) .1947(3) .56093(18) .0194(7) Uani d 1 O
O4 .5599(2) .4159(2) .38476(14) .0137(5) Uani d 1 O
O5 .7626(2) .3629(3) .33843(18) .0184(7) Uani d 1 O
O6 .6185(3) .4614(3) .24014(15) .0192(7) Uani d 1 O
N1 .7945(2) .1633(2) .62841(14) .0134(5) Uani d 1 N
N2 .6503(2) .4133(2) .31875(13) .0127(5) Uani d 1 N
N3 .57843(19) .0963(2) .43616(14) .0125(5) Uani d 1 N
N4 .6411(2) -.1709(3) .40536(19) .0181(7) Uani d 1 N
N5 .70849(18) .5047(2) .55017(13) .0120(5) Uani d 1 N
N6 .90607(18) .6592(2) .55368(13) .0120(4) Uani d 1 N
C1 .6583(2) -.0308(3) .44610(16) .0158(6) Uani d 1 C
C2 .5317(2) -.1875(3) .35149(17) .0169(6) Uani d 1 C
C3 .4431(2) -.0633(3) .33617(15) .0155(6) Uani d 1 C
C4 .4709(2) .0794(2) .37983(15) .0143(6) Uani d 1 C
C5 .83337(18) .5391(2) .52203(13) .0123(5) Uani d 1 C
C6 .8490(2) .7577(2) .61613(14) .0137(5) Uani d 1 C
C7 .7183(2) .7352(3) .64669(16) .0161(6) Uani d 1 C
C8 .6512(2) .6027(2) .61287(15) .0148(6) Uani d 1 C
H1 .7345 -.0186 .4855 .022 Uiso d 1 H
H2 .5144 -.2869 .3230 .024 Uiso d 1 H
H3 .3667 -.0762 .2973 .020 Uiso d 1 H
H4 .4131 .1671 .3701 .020 Uiso d 1 H
H5 .8727 .4716 .4762 .013 Uiso d 1 H
H6 .8987 .8445 .6401 .023 Uiso d 1 H
H7 .6770 .8068 .6889 .038 Uiso d 1 H
H8 .5632 .5818 .6345 .023 Uiso d 1 H

loop_
_atom_site_aniso_label
_atom_site_aniso_U_11
_atom_site_aniso_U_22
_atom_site_aniso_U_33
_atom_site_aniso_U_12
_atom_site_aniso_U_13
_atom_site_aniso_U_23
Cu1 .01062(6) .00915(5) .00958(5) -.00036(7) -.00062(11) .00039(12)
O1 .0157(6) .0156(6) .0129(5) -.0001(6) -.0012(5) .0029(6)
O2 .0229(9) .0175(7) .0148(7) .0055(7) -.0038(7) .0016(7)
O3 .0163(7) .0226(8) .0194(7) .0005(8) .0024(6) .0006(8)
O4 .0145(6) .0147(6) .0122(5) .0012(5) .0001(5) .0017(5)
O5 .0143(7) .0235(8) .0176(8) .0025(7) -.0006(6) -.0041(8)
O6 .0238(9) .0219(8) .0121(6) .0006(8) .0000(7) .0038(6)
N1 .0158(6) .0130(5) .0116(5) .0019(5) -.0020(5) .0000(5)
N2 .0157(6) .0124(5) .0102(5) -.0001(5) .0001(5) .0000(5)
N3 .0133(6) .0111(5) .0132(5) .0003(5) -.0021(5) -.0004(5)
N4 .0179(7) .0126(6) .0241(9) .0022(6) -.0021(7) -.0036(6)
N5 .0120(5) .0117(5) .0125(5) -.0015(5) .0003(5) -.0004(5)
N6 .0115(5) .0113(5) .0135(5) -.0016(5) .0004(5) -.0016(5)
C1 .0155(7) .0138(6) .0184(7) .0019(6) -.0031(6) -.0025(6)
C2 .0195(7) .0126(6) .0187(7) -.0011(6) .0004(6) -.0035(6)
C3 .0172(7) .0135(6) .0160(7) -.0027(6) -.0026(6) -.0024(6)
C4 .0158(6) .0121(6) .0151(6) -.0006(5) -.0026(5) -.0007(5)
C5 .0122(5) .0122(5) .0125(5) -.0016(5) .0010(4) -.0022(5)
C6 .0148(6) .0115(5) .0150(6) -.0008(5) .0000(5) -.0030(5)
C7 .0156(7) .0151(6) .0177(7) .0000(6) .0036(6) -.0054(6)
C8 .0137(6) .0142(6) .0168(7) -.0013(5) .0029(5) -.0037(6)

loop_
_atom_type_symbol
_atom_type_description
_atom_type_scat_dispersion_real
_atom_type_scat_dispersion_imag
_atom_type_scat_source
Cu Cu .3201 1.2651 'International Tables Vol C Tables 4.2.6.8 and 6.1.1.4'
O O .0106 .0060 'International Tables Vol C Tables 4.2.6.8 and 6.1.1.4'
N N .0061 .0033 'International Tables Vol C Tables 4.2.6.8 and 6.1.1.4'
C C .0033 .0016 'International Tables Vol C Tables 4.2.6.8 and 6.1.1.4'
H H .0000 .0000 'International Tables Vol C Tables 4.2.6.8 and 6.1.1.4'

loop_
_geom_angle_atom_site_label_1
_geom_angle_atom_site_label_2
_geom_angle_atom_site_label_3
_geom_angle_site_symmetry_3
_geom_angle
_geom_angle_publ_flag
O1 Cu1 O4 . 175.95(9) yes
O1 Cu1 N3 . 90.81(9) yes
O1 Cu1 N5 . 89.68(8) yes
O1 Cu1 N6 4_465 90.17(8) yes
O4 Cu1 N3 . 88.85(8) yes
O4 Cu1 N5 . 91.66(8) yes
O4 Cu1 N6 4_465 85.83(8) yes
N3 Cu1 N5 . 165.58(8) yes
N3 Cu1 N6 4_465 94.04(7) yes
N5 Cu1 N6 4_465 100.37(7) yes
Cu1 O1 N1 . 113.92(17) yes
Cu1 O4 N2 . 112.01(15) yes
O1 N1 O2 . 118.2(2) yes
O1 N1 O3 . 118.2(2) yes
O2 N1 O3 . 123.6(2) yes
O4 N2 O5 . 118.4(2) yes
O4 N2 O6 . 117.9(2) yes
O5 N2 O6 . 123.7(3) yes
Cu1 N3 C1 . 121.71(16) yes
Cu1 N3 C4 . 121.47(15) yes
C1 N3 C4 . 116.8(2) no
C1 N4 C2 . 116.5(2) no
Cu1 N5 C5 . 118.64(14) yes
Cu1 N5 C8 . 123.92(15) yes
C5 N5 C8 . 117.40(18) no
C5 N6 C6 . 117.68(18) no
C5 N6 Cu1 4_565 120.00(14) yes
C6 N6 Cu1 4_565 122.31(14) yes
N3 C1 N4 . 126.0(2) no
N4 C2 C3 . 122.0(2) no
C2 C3 C4 . 117.4(2) no
N3 C4 C3 . 121.2(2) no
N5 C5 N6 . 125.05(18) no
N6 C6 C7 . 121.36(19) no
C6 C7 C8 . 117.2(2) no
N5 C8 C7 . 121.2(2) no
O1 Cu1 O3 . 50.83(9) no
O3 Cu1 O5 . 81.67(8) no
O4 Cu1 O5 . 51.92(8) no
N3 C1 H1 . 116.8 no
N4 C1 H1 . 117.2 no
N4 C2 H2 . 118.9 no
C3 C2 H2 . 119.1 no
C2 C3 H3 . 121.2 no
C4 C3 H3 . 121.5 no
N3 C4 H4 . 119.3 no
C3 C4 H4 . 119.5 no
N5 C5 H5 . 117.3 no
N6 C5 H5 . 117.7 no
N6 C6 H6 . 119.5 no
C7 C6 H6 . 119.1 no
C6 C7 H7 . 121.4 no
C8 C7 H7 . 121.5 no
N5 C8 H8 . 119.7 no
C7 C8 H8 . 119.1 no

loop_
_geom_bond_atom_site_label_1
_geom_bond_atom_site_label_2
_geom_bond_site_symmetry_2
_geom_bond_distance
_geom_bond_publ_flag
Cu1 O1 . 2.001(2) yes
Cu1 O4 . 1.978(2) yes
Cu1 N3 . 2.0268(19) yes
Cu1 N5 . 2.0329(18) yes
Cu1 N6 4_465 2.2928(18) yes
O1 N1 . 1.298(3) yes
O2 N1 . 1.225(3) yes
O3 N1 . 1.245(3) yes
O4 N2 . 1.302(3) yes
O5 N2 . 1.233(3) yes
O6 N2 . 1.229(3) yes
N3 C1 . 1.346(3) no
N3 C4 . 1.347(3) no
N4 C1 . 1.329(3) no
N4 C2 . 1.342(3) no
C2 C3 . 1.390(3) no
C3 C4 . 1.384(3) no
N5 C5 . 1.343(3) no
N5 C8 . 1.344(3) no
N6 C5 . 1.327(3) no
N6 C6 . 1.343(3) no
N6 Cu1 4_565 2.2928(18) no
C6 C7 . 1.389(3) no
C7 C8 . 1.391(3) no
Cu1 O3 . 2.799(2) yes
Cu1 O5 . 2.742(3) yes
C1 H1 . .950 no
C2 H2 . .948 no
C3 H3 . .948 no
C4 H4 . .950 no
C5 H5 . .950 no
C6 H6 . .949 no
C7 H7 . .947 no
C8 H8 . .948 no
